data_4134175
loop_
_publ_author_name
'Patel, Harshal D.'
'Tran, Thanh-Huyen'
'Sumby, Christopher J.'
'Pa\<steka, Luk\'a\<s F'
'Fallon, Thomas'

_publ_section_title
;
 Boronate Ester Bullvalenes.
;
_journal_issue 8
_journal_name_full 'Journal of the American Chemical Society'
_journal_page_first 3680
_journal_page_last 3685
_journal_paper_doi 10.1021/jacs.9b12930
_journal_volume 142
_journal_year 2020
_chemical_formula_moiety 'C22 H16 N2 O4'
_chemical_formula_sum 'C22 H16 N2 O4'
_chemical_formula_weight 372.37
_space_group_crystal_system monoclinic
_space_group_IT_number 14
_space_group_name_Hall '-P 2ybc'
_space_group_name_H-M_alt 'P 1 21/c 1'
_atom_sites_solution_hydrogens geom
_atom_sites_solution_primary direct
_audit_creation_date 2019-10-22
_audit_creation_method
;
Olex2 1.2
(compiled 2018.05.29 svn.r3508 for OlexSys, GUI svn.r5506)
;
_cell_angle_alpha 90
_cell_angle_beta 91.353(4)
_cell_angle_gamma 90
_cell_formula_units_Z 4
_cell_length_a 10.5980(4)
_cell_length_b 11.5690(5)
_cell_length_c 14.0558(6)
_cell_measurement_reflns_used 2190
_cell_measurement_temperature 150(2)
_cell_measurement_theta_max 26.9060
_cell_measurement_theta_min 3.8340
_cell_volume 1722.88(12)
_computing_cell_refinement 'CrysAlisPro 1.171.38.46 (Rigaku OD, 2015)'
_computing_data_collection 'CrysAlisPro 1.171.38.46 (Rigaku OD, 2015)'
_computing_data_reduction 'CrysAlisPro 1.171.38.46 (Rigaku OD, 2015)'
_computing_molecular_graphics 'Olex2 (Dolomanov et al., 2009)'
_computing_publication_material 'Olex2 (Dolomanov et al., 2009)'
_computing_structure_refinement 'ShelXL (Sheldrick, 2015)'
_computing_structure_solution 'ShelXS (Sheldrick, 2008)'
_diffrn_ambient_environment N~2~
_diffrn_ambient_temperature 150(2)
_diffrn_detector 'CCD plate'
_diffrn_detector_area_resol_mean 16.1695
_diffrn_detector_type Eos
_diffrn_measured_fraction_theta_full 0.990
_diffrn_measured_fraction_theta_max 0.882
_diffrn_measurement_details
;
List of Runs (angles in degrees, time in seconds):

  # Type    Start    End  Width  t~exp~   \w     \q     \k     \f   Frames
--------------------------------------------------------------------------
  1  \w    -54.00  92.00   1.00   60.00    --   18.87   0.00 120.00  146
  2  \w    -20.00  29.00   1.00   60.00    --   18.87  95.00  47.00   49
  3  \w    -54.00  45.00   1.00   60.00    --   18.87 -37.00  90.00   99
  4  \w    -54.00  92.00   1.00   60.00    --   18.87   0.00 -90.00  146
  5  \w    -25.00   0.00   1.00   60.00    --  -19.50 -99.00-120.00   25
;
_diffrn_measurement_device 'four-circle diffractometer'
_diffrn_measurement_device_type 'Xcalibur, Eos'
_diffrn_measurement_method '\w scans'
_diffrn_orient_matrix_type 'CrysAlisPro convention (1999,Acta A55,543-557)'
_diffrn_orient_matrix_UB_11 0.0240755000
_diffrn_orient_matrix_UB_12 -0.0031764000
_diffrn_orient_matrix_UB_13 -0.0465725000
_diffrn_orient_matrix_UB_21 0.0286897000
_diffrn_orient_matrix_UB_22 0.0549351000
_diffrn_orient_matrix_UB_23 0.0063990000
_diffrn_orient_matrix_UB_31 0.0554687000
_diffrn_orient_matrix_UB_32 -0.0270983000
_diffrn_orient_matrix_UB_33 0.0183603000
_diffrn_radiation_monochromator graphite
_diffrn_radiation_probe x-ray
_diffrn_radiation_type MoK\a
_diffrn_radiation_wavelength 0.71073
_diffrn_reflns_av_R_equivalents 0.0651
_diffrn_reflns_av_unetI/netI 0.0889
_diffrn_reflns_Laue_measured_fraction_full 0.990
_diffrn_reflns_Laue_measured_fraction_max 0.882
_diffrn_reflns_limit_h_max 13
_diffrn_reflns_limit_h_min -13
_diffrn_reflns_limit_k_max 15
_diffrn_reflns_limit_k_min -15
_diffrn_reflns_limit_l_max 19
_diffrn_reflns_limit_l_min -18
_diffrn_reflns_number 15710
_diffrn_reflns_point_group_measured_fraction_full 0.990
_diffrn_reflns_point_group_measured_fraction_max 0.882
_diffrn_reflns_theta_full 27.000
_diffrn_reflns_theta_max 29.189
_diffrn_reflns_theta_min 3.393
_diffrn_source 'fine-focus sealed X-ray tube'
_diffrn_source_type 'Enhance (Mo) X-ray Source'
_exptl_absorpt_coefficient_mu 0.100
_exptl_absorpt_correction_T_max 1.00000
_exptl_absorpt_correction_T_min 0.98981
_exptl_absorpt_correction_type multi-scan
_exptl_absorpt_process_details
;
CrysAlisPro 1.171.38.46 (Rigaku Oxford Diffraction, 2015)
Empirical absorption correction using spherical harmonics,
 implemented in SCALE3 ABSPACK scaling algorithm.
;
_exptl_crystal_colour yellow
_exptl_crystal_density_diffrn 1.436
_exptl_crystal_description plate
_exptl_crystal_F_000 776
_exptl_crystal_size_max 0.4
_exptl_crystal_size_mid 0.36
_exptl_crystal_size_min 0.08
_refine_diff_density_max 0.260
_refine_diff_density_min -0.231
_refine_diff_density_rms 0.055
_refine_ls_extinction_method none
_refine_ls_goodness_of_fit_ref 1.007
_refine_ls_hydrogen_treatment constr
_refine_ls_matrix_type full
_refine_ls_number_parameters 253
_refine_ls_number_reflns 4107
_refine_ls_number_restraints 0
_refine_ls_restrained_S_all 1.007
_refine_ls_R_factor_all 0.1072
_refine_ls_R_factor_gt 0.0557
_refine_ls_shift/su_max 0.000
_refine_ls_shift/su_mean 0.000
_refine_ls_structure_factor_coef Fsqd
_refine_ls_weighting_details 'w=1/[\s^2^(Fo^2^)+(0.0355P)^2^] where P=(Fo^2^+2Fc^2^)/3'
_refine_ls_weighting_scheme calc
_refine_ls_wR_factor_gt 0.0943
_refine_ls_wR_factor_ref 0.1125
_reflns_Friedel_coverage 0.000
_reflns_number_gt 2514
_reflns_number_total 4107
_reflns_threshold_expression 'I > 2\s(I)'
_cod_data_source_file ja9b12930_si_002.cif
_cod_data_source_block HPBpNO2x2
_cod_depositor_comments 'Adding full bibliography for 4134168--4134181.cif.'
_cod_database_code 4134175
_shelxl_version_number 2014/6
_chemical_oxdiff_formula C22H16N2O4
_chemical_oxdiff_usercomment 'yellow plate 0.40 x 0.36 x 0.08'
_shelx_space_group_comment
;
The symmetry employed for this shelxl refinement is uniquely defined
by the following loop, which should always be used as a source of
symmetry information in preference to the above space-group names.
They are only intended as comments.
;
_shelx_estimated_absorpt_t_max 0.992
_shelx_estimated_absorpt_t_min 0.961
_reflns_odcompleteness_completeness 99.73
_reflns_odcompleteness_iscentric 1
_reflns_odcompleteness_theta 26.32
_olex2_refinement_description
;
1. Fixed Uiso
 At 1.2 times of:
  All C(H) groups
2.a Ternary CH refined with riding coordinates:
 C1(H1), C4(H4), C5(H5), C10(H10)
2.b Aromatic/amide H refined with riding coordinates:
 C3(H3), C6(H6), C8(H8), C9(H9), C12(H12), C13(H13), C15(H15), C16(H16),
 C22(H22), C23(H23), C25(H25), C26(H26)
;
_olex2_submission_special_instructions 'No special instructions were received'
_oxdiff_exptl_absorpt_empirical_details
;
Empirical correction (ABSPACK) includes:
- Absorption correction using spherical harmonics
- Frame scaling
;
_oxdiff_exptl_absorpt_empirical_full_max 1.066
_oxdiff_exptl_absorpt_empirical_full_min 0.939

loop_
_space_group_symop_operation_xyz
'x, y, z'
'-x, y+1/2, -z+1/2'
'-x, -y, -z'
'x, -y-1/2, z-1/2'

loop_
_atom_site_label
_atom_site_type_symbol
_atom_site_fract_x
_atom_site_fract_y
_atom_site_fract_z
_atom_site_U_iso_or_equiv
_atom_site_adp_type
_atom_site_occupancy
_atom_site_site_symmetry_order
_atom_site_calc_flag
_atom_site_refinement_flags_posn
_atom_site_refinement_flags_adp
_atom_site_refinement_flags_occupancy
_atom_site_disorder_assembly
_atom_site_disorder_group
C1 C -0.21342(16) -0.32973(18) -0.09496(13) 0.0192(4) Uani 1 1 d . . . . .
H1 H -0.2360 -0.2514 -0.0705 0.023 Uiso 1 1 calc R . . . .
C2 C -0.07008(16) -0.34367(18) -0.08327(13) 0.0189(5) Uani 1 1 d . . . . .
C3 C -0.01070(18) -0.43800(18) -0.11373(13) 0.0209(5) Uani 1 1 d . . . . .
H3 H 0.0786 -0.4383 -0.1059 0.025 Uiso 1 1 calc R . . . .
C4 C -0.06737(17) -0.54106(18) -0.15779(13) 0.0228(5) Uani 1 1 d . . . . .
H4 H -0.0048 -0.6023 -0.1739 0.027 Uiso 1 1 calc R . . . .
C5 C -0.19432(17) -0.58869(18) -0.12524(13) 0.0221(5) Uani 1 1 d . . . . .
H5 H -0.1990 -0.6750 -0.1244 0.027 Uiso 1 1 calc R . . . .
C6 C -0.26975(17) -0.53268(18) -0.05258(13) 0.0207(5) Uani 1 1 d . . . . .
H6 H -0.3154 -0.5828 -0.0124 0.025 Uiso 1 1 calc R . . . .
C7 C -0.28229(16) -0.41875(18) -0.03580(13) 0.0190(4) Uani 1 1 d . . . . .
C8 C -0.25537(17) -0.33550(19) -0.19840(14) 0.0245(5) Uani 1 1 d . . . . .
H8 H -0.2934 -0.2687 -0.2259 0.029 Uiso 1 1 calc R . . . .
C9 C -0.24248(18) -0.42812(19) -0.25326(14) 0.0261(5) Uani 1 1 d . . . . .
H9 H -0.2757 -0.4231 -0.3165 0.031 Uiso 1 1 calc R . . . .
C10 C -0.18210(18) -0.53670(19) -0.22551(13) 0.0253(5) Uani 1 1 d . . . . .
H10 H -0.1805 -0.5956 -0.2775 0.030 Uiso 1 1 calc R . . . .
C11 C 0.00097(17) -0.25113(17) -0.03273(13) 0.0187(4) Uani 1 1 d . . . . .
C12 C -0.04830(18) -0.19467(18) 0.04642(13) 0.0222(5) Uani 1 1 d . . . . .
H12 H -0.1308 -0.2137 0.0662 0.027 Uiso 1 1 calc R . . . .
C13 C 0.02025(17) -0.11195(18) 0.09645(13) 0.0229(5) Uani 1 1 d . . . . .
H13 H -0.0131 -0.0760 0.1512 0.028 Uiso 1 1 calc R . . . .
C14 C 0.13815(18) -0.08300(17) 0.06477(13) 0.0204(5) Uani 1 1 d . . . . .
C15 C 0.19042(18) -0.13494(18) -0.01362(13) 0.0208(5) Uani 1 1 d . . . . .
H15 H 0.2718 -0.1131 -0.0342 0.025 Uiso 1 1 calc R . . . .
C16 C 0.12192(17) -0.21928(18) -0.06147(13) 0.0212(5) Uani 1 1 d . . . . .
H16 H 0.1574 -0.2564 -0.1149 0.025 Uiso 1 1 calc R . . . .
N17 N 0.20991(16) 0.00742(16) 0.11509(12) 0.0267(4) Uani 1 1 d . . . . .
O18 O 0.16301(13) 0.05391(14) 0.18419(11) 0.0384(4) Uani 1 1 d . . . . .
O19 O 0.31472(13) 0.03423(13) 0.08489(10) 0.0334(4) Uani 1 1 d . . . . .
C21 C -0.36521(17) -0.37676(18) 0.04030(13) 0.0190(4) Uani 1 1 d . . . . .
C22 C -0.38103(17) -0.44173(18) 0.12362(13) 0.0229(5) Uani 1 1 d . . . . .
H22 H -0.3380 -0.5133 0.1310 0.028 Uiso 1 1 calc R . . . .
C23 C -0.45799(17) -0.40340(19) 0.19506(13) 0.0239(5) Uani 1 1 d . . . . .
H23 H -0.4682 -0.4479 0.2512 0.029 Uiso 1 1 calc R . . . .
C24 C -0.51960(17) -0.29923(18) 0.18325(13) 0.0209(5) Uani 1 1 d . . . . .
C25 C -0.50754(17) -0.23195(18) 0.10285(13) 0.0217(5) Uani 1 1 d . . . . .
H25 H -0.5513 -0.1606 0.0963 0.026 Uiso 1 1 calc R . . . .
C26 C -0.42968(17) -0.27156(18) 0.03203(13) 0.0214(5) Uani 1 1 d . . . . .
H26 H -0.4198 -0.2261 -0.0236 0.026 Uiso 1 1 calc R . . . .
N27 N -0.59924(15) -0.25684(17) 0.25998(12) 0.0278(4) Uani 1 1 d . . . . .
O28 O -0.59221(13) -0.30640(15) 0.33715(10) 0.0397(4) Uani 1 1 d . . . . .
O29 O -0.67064(13) -0.17458(14) 0.24337(10) 0.0351(4) Uani 1 1 d . . . . .

loop_
_atom_site_aniso_label
_atom_site_aniso_U_11
_atom_site_aniso_U_22
_atom_site_aniso_U_33
_atom_site_aniso_U_23
_atom_site_aniso_U_13
_atom_site_aniso_U_12
C1 0.0186(10) 0.0158(11) 0.0233(10) -0.0004(8) 0.0002(8) 0.0008(9)
C2 0.0183(10) 0.0204(12) 0.0183(10) 0.0029(8) 0.0028(8) -0.0019(9)
C3 0.0158(10) 0.0224(12) 0.0244(10) 0.0000(9) 0.0010(8) -0.0019(9)
C4 0.0214(11) 0.0221(12) 0.0249(11) -0.0019(9) 0.0035(9) 0.0016(9)
C5 0.0256(11) 0.0165(12) 0.0242(11) -0.0009(9) 0.0001(8) -0.0031(9)
C6 0.0214(10) 0.0189(12) 0.0218(10) 0.0030(9) -0.0003(8) -0.0021(9)
C7 0.0163(10) 0.0210(12) 0.0197(10) 0.0015(9) -0.0011(8) -0.0008(9)
C8 0.0201(11) 0.0259(13) 0.0273(11) 0.0084(10) 0.0000(9) -0.0009(10)
C9 0.0256(11) 0.0320(14) 0.0207(10) 0.0044(10) -0.0029(8) -0.0048(10)
C10 0.0292(12) 0.0263(13) 0.0205(10) -0.0055(9) 0.0013(9) -0.0047(10)
C11 0.0183(10) 0.0161(11) 0.0217(10) 0.0035(9) -0.0004(8) 0.0003(9)
C12 0.0177(10) 0.0218(12) 0.0272(11) 0.0020(9) 0.0036(8) 0.0003(9)
C13 0.0222(11) 0.0225(12) 0.0242(11) -0.0032(9) 0.0024(9) -0.0003(10)
C14 0.0234(11) 0.0145(11) 0.0231(10) 0.0010(8) -0.0040(8) -0.0031(9)
C15 0.0183(10) 0.0202(12) 0.0238(10) 0.0062(9) -0.0006(8) -0.0029(9)
C16 0.0218(11) 0.0225(12) 0.0193(10) 0.0010(9) 0.0019(8) 0.0009(9)
N17 0.0271(10) 0.0208(11) 0.0319(10) 0.0010(8) -0.0004(8) -0.0004(9)
O18 0.0411(9) 0.0358(11) 0.0384(9) -0.0150(8) 0.0035(7) -0.0023(8)
O19 0.0301(9) 0.0288(10) 0.0412(9) -0.0024(7) 0.0002(7) -0.0110(7)
C21 0.0159(10) 0.0185(12) 0.0224(10) -0.0013(9) -0.0024(8) -0.0037(9)
C22 0.0206(10) 0.0220(12) 0.0262(11) 0.0018(9) -0.0015(9) 0.0021(9)
C23 0.0218(11) 0.0291(13) 0.0206(10) 0.0040(9) -0.0002(8) -0.0042(10)
C24 0.0147(10) 0.0275(13) 0.0203(10) -0.0067(9) -0.0004(8) -0.0029(9)
C25 0.0178(11) 0.0182(12) 0.0289(11) -0.0022(9) -0.0012(9) -0.0011(9)
C26 0.0204(11) 0.0225(12) 0.0212(10) 0.0030(9) 0.0008(8) -0.0022(9)
N27 0.0243(10) 0.0344(12) 0.0247(10) -0.0073(9) 0.0009(8) -0.0056(9)
O28 0.0364(9) 0.0612(13) 0.0217(8) 0.0011(8) 0.0043(7) 0.0019(8)
O29 0.0357(9) 0.0304(10) 0.0393(9) -0.0089(8) 0.0070(7) 0.0060(8)

loop_
_atom_type_symbol
_atom_type_description
_atom_type_scat_dispersion_real
_atom_type_scat_dispersion_imag
_atom_type_scat_source
C C 0.0033 0.0016 'International Tables Vol C Tables 4.2.6.8 and 6.1.1.4'
H H 0.0000 0.0000 'International Tables Vol C Tables 4.2.6.8 and 6.1.1.4'
N N 0.0061 0.0033 'International Tables Vol C Tables 4.2.6.8 and 6.1.1.4'
O O 0.0106 0.0060 'International Tables Vol C Tables 4.2.6.8 and 6.1.1.4'

loop_
_geom_angle_atom_site_label_1
_geom_angle_atom_site_label_2
_geom_angle_atom_site_label_3
_geom_angle
_geom_angle_site_symmetry_1
_geom_angle_site_symmetry_3
_geom_angle_publ_flag
C7 C1 C2 110.94(15) . . ?
C8 C1 C2 111.51(15) . . ?
C8 C1 C7 111.21(16) . . ?
C3 C2 C1 121.68(18) . . ?
C3 C2 C11 120.43(16) . . ?
C11 C2 C1 117.83(17) . . ?
C2 C3 C4 127.50(17) . . ?
C3 C4 C5 121.32(17) . . ?
C3 C4 C10 123.29(18) . . ?
C10 C4 C5 60.44(12) . . ?
C4 C5 C10 59.57(12) . . ?
C6 C5 C4 123.14(17) . . ?
C6 C5 C10 121.66(18) . . ?
C7 C6 C5 127.86(19) . . ?
C6 C7 C1 121.10(17) . . ?
C6 C7 C21 120.67(18) . . ?
C21 C7 C1 118.23(18) . . ?
C9 C8 C1 124.17(19) . . ?
C8 C9 C10 126.13(19) . . ?
C4 C10 C5 59.99(12) . . ?
C9 C10 C4 122.20(18) . . ?
C9 C10 C5 122.34(17) . . ?
C12 C11 C2 121.54(16) . . ?
C12 C11 C16 117.80(18) . . ?
C16 C11 C2 120.64(17) . . ?
C13 C12 C11 121.66(17) . . ?
C14 C13 C12 118.25(18) . . ?
C13 C14 C15 122.38(18) . . ?
C13 C14 N17 118.81(17) . . ?
C15 C14 N17 118.81(17) . . ?
C16 C15 C14 118.64(17) . . ?
C15 C16 C11 121.25(18) . . ?
O18 N17 C14 118.69(16) . . ?
O18 N17 O19 123.07(17) . . ?
O19 N17 C14 118.23(16) . . ?
C22 C21 C7 120.71(19) . . ?
C26 C21 C7 121.45(18) . . ?
C26 C21 C22 117.84(18) . . ?
C23 C22 C21 121.2(2) . . ?
C24 C23 C22 118.63(19) . . ?
C23 C24 C25 122.58(18) . . ?
C23 C24 N27 118.82(18) . . ?
C25 C24 N27 118.59(19) . . ?
C24 C25 C26 118.02(19) . . ?
C25 C26 C21 121.72(18) . . ?
O28 N27 C24 117.95(19) . . ?
O28 N27 O29 123.45(18) . . ?
O29 N27 C24 118.59(17) . . ?

loop_
_geom_bond_atom_site_label_1
_geom_bond_atom_site_label_2
_geom_bond_distance
_geom_bond_site_symmetry_2
_geom_bond_publ_flag
C1 C2 1.533(2) . ?
C1 C7 1.521(3) . ?
C1 C8 1.512(3) . ?
C2 C3 1.335(3) . ?
C2 C11 1.481(3) . ?
C3 C4 1.466(3) . ?
C4 C5 1.534(3) . ?
C4 C10 1.527(3) . ?
C5 C6 1.463(3) . ?
C5 C10 1.541(3) . ?
C6 C7 1.346(3) . ?
C7 C21 1.482(3) . ?
C8 C9 1.329(3) . ?
C9 C10 1.459(3) . ?
C11 C12 1.402(3) . ?
C11 C16 1.402(2) . ?
C12 C13 1.383(3) . ?
C13 C14 1.378(3) . ?
C14 C15 1.382(3) . ?
C14 N17 1.465(3) . ?
C15 C16 1.381(3) . ?
N17 O18 1.226(2) . ?
N17 O19 1.238(2) . ?
C21 C22 1.405(3) . ?
C21 C26 1.399(3) . ?
C22 C23 1.382(3) . ?
C23 C24 1.379(3) . ?
C24 C25 1.381(3) . ?
C24 N27 1.469(2) . ?
C25 C26 1.386(2) . ?
N27 O28 1.228(2) . ?
N27 O29 1.235(2) . ?

loop_
_geom_torsion_atom_site_label_1
_geom_torsion_atom_site_label_2
_geom_torsion_atom_site_label_3
_geom_torsion_atom_site_label_4
_geom_torsion
_geom_torsion_site_symmetry_1
_geom_torsion_site_symmetry_2
_geom_torsion_site_symmetry_3
_geom_torsion_site_symmetry_4
_geom_torsion_publ_flag
C1 C2 C3 C4 -2.4(3) . . . . ?
C1 C2 C11 C12 37.9(3) . . . . ?
C1 C2 C11 C16 -143.80(17) . . . . ?
C1 C7 C21 C22 -148.32(17) . . . . ?
C1 C7 C21 C26 31.4(2) . . . . ?
C1 C8 C9 C10 -2.8(3) . . . . ?
C2 C1 C7 C6 -62.4(2) . . . . ?
C2 C1 C7 C21 118.38(18) . . . . ?
C2 C1 C8 C9 63.5(3) . . . . ?
C2 C3 C4 C5 -36.9(3) . . . . ?
C2 C3 C4 C10 36.1(3) . . . . ?
C2 C11 C12 C13 176.96(18) . . . . ?
C2 C11 C16 C15 -178.50(18) . . . . ?
C3 C2 C11 C12 -139.4(2) . . . . ?
C3 C2 C11 C16 39.0(3) . . . . ?
C3 C4 C5 C6 3.1(3) . . . . ?
C3 C4 C5 C10 113.2(2) . . . . ?
C3 C4 C10 C5 -110.0(2) . . . . ?
C3 C4 C10 C9 1.5(3) . . . . ?
C4 C5 C6 C7 34.6(3) . . . . ?
C4 C5 C10 C9 -111.3(2) . . . . ?
C5 C4 C10 C9 111.5(2) . . . . ?
C5 C6 C7 C1 -0.4(3) . . . . ?
C5 C6 C7 C21 178.86(17) . . . . ?
C6 C5 C10 C4 112.5(2) . . . . ?
C6 C5 C10 C9 1.2(3) . . . . ?
C6 C7 C21 C22 32.4(3) . . . . ?
C6 C7 C21 C26 -147.82(19) . . . . ?
C7 C1 C2 C3 65.5(2) . . . . ?
C7 C1 C2 C11 -111.72(19) . . . . ?
C7 C1 C8 C9 -60.9(2) . . . . ?
C7 C21 C22 C23 179.95(17) . . . . ?
C7 C21 C26 C25 179.87(17) . . . . ?
C8 C1 C2 C3 -59.1(2) . . . . ?
C8 C1 C2 C11 123.73(18) . . . . ?
C8 C1 C7 C6 62.3(2) . . . . ?
C8 C1 C7 C21 -116.90(18) . . . . ?
C8 C9 C10 C4 -35.3(3) . . . . ?
C8 C9 C10 C5 37.2(3) . . . . ?
C10 C4 C5 C6 -110.1(2) . . . . ?
C10 C5 C6 C7 -37.5(3) . . . . ?
C11 C2 C3 C4 174.75(18) . . . . ?
C11 C12 C13 C14 2.0(3) . . . . ?
C12 C11 C16 C15 -0.1(3) . . . . ?
C12 C13 C14 C15 -1.1(3) . . . . ?
C12 C13 C14 N17 177.86(17) . . . . ?
C13 C14 C15 C16 -0.3(3) . . . . ?
C13 C14 N17 O18 0.5(3) . . . . ?
C13 C14 N17 O19 -178.65(18) . . . . ?
C14 C15 C16 C11 1.0(3) . . . . ?
C15 C14 N17 O18 179.51(18) . . . . ?
C15 C14 N17 O19 0.4(3) . . . . ?
C16 C11 C12 C13 -1.4(3) . . . . ?
N17 C14 C15 C16 -179.32(17) . . . . ?
C21 C22 C23 C24 -0.1(3) . . . . ?
C22 C21 C26 C25 -0.4(3) . . . . ?
C22 C23 C24 C25 0.1(3) . . . . ?
C22 C23 C24 N27 -178.61(17) . . . . ?
C23 C24 C25 C26 -0.3(3) . . . . ?
C23 C24 N27 O28 11.2(3) . . . . ?
C23 C24 N27 O29 -167.87(17) . . . . ?
C24 C25 C26 C21 0.4(3) . . . . ?
C25 C24 N27 O28 -167.55(17) . . . . ?
C25 C24 N27 O29 13.4(3) . . . . ?
C26 C21 C22 C23 0.2(3) . . . . ?
N27 C24 C25 C26 178.43(16) . . . . ?
